data_7711416
loop_
_publ_author_name
'Zhu, Xiancui'
'He, Jinqiang'
'Yang, Yuanqing'
'Zhou, Shuangliu'
'Wei, Yun'
'Wang, Shaowu'

_publ_section_title
;
 Synthesis of rare-earth metal complexes with a morpholine-functionalized
 \b-diketiminato ligand and their catalytic activities towards C-O and C-N
 bond formation.
;
_journal_issue 35
_journal_name_full 'Dalton transactions (Cambridge, England : 2003)'
_journal_page_first 13227
_journal_page_last 13235
_journal_paper_doi 10.1039/d2dt02053j
_journal_volume 51
_journal_year 2022
_chemical_formula_moiety 'C39 H65 N4 O Si Y'
_chemical_formula_sum 'C39 H65 N4 O Si Y'
_chemical_formula_weight 722.95
_space_group_crystal_system triclinic
_space_group_IT_number 2
_space_group_name_Hall '-P 1'
_space_group_name_H-M_alt 'P -1'
_atom_sites_solution_hydrogens mixed
_audit_block_doi 10.5517/ccdc.csd.cc2c79vs
_audit_creation_date 2021-07-17
_audit_creation_method
;
Olex2 1.2
(compiled 2018.05.29 svn.r3508 for OlexSys, GUI svn.r5506)
;
_audit_update_record
;
2022-06-25 deposited with the CCDC.	2022-08-23 downloaded from the CCDC.
;
_cell_angle_alpha 86.101(2)
_cell_angle_beta 84.965(2)
_cell_angle_gamma 69.8760(10)
_cell_formula_units_Z 2
_cell_length_a 11.1438(11)
_cell_length_b 11.2147(12)
_cell_length_c 21.504(2)
_cell_measurement_reflns_used 5343
_cell_measurement_temperature 293.15
_cell_measurement_theta_max 22.02
_cell_measurement_theta_min 2.19
_cell_volume 2511.6(4)
_computing_cell_refinement 'SAINT v8.34A (Bruker, 2013)'
_computing_data_reduction 'SAINT v8.34A (Bruker, 2013)'
_computing_molecular_graphics 'Olex2 (Dolomanov et al., 2009)'
_computing_publication_material 'Olex2 (Dolomanov et al., 2009)'
_computing_structure_refinement 'ShelXL (Sheldrick, 2015)'
_computing_structure_solution 'SHELXT 2014/4 (Sheldrick, 2014)'
_diffrn_ambient_temperature 293.15
_diffrn_measured_fraction_theta_full 0.994
_diffrn_measured_fraction_theta_max 0.982
_diffrn_measurement_device_type 'Bruker APEX-II CCD'
_diffrn_measurement_method '\f and \w scans'
_diffrn_radiation_type MoK\a
_diffrn_radiation_wavelength 0.71073
_diffrn_reflns_av_R_equivalents 0.1144
_diffrn_reflns_av_unetI/netI 0.1374
_diffrn_reflns_Laue_measured_fraction_full 0.994
_diffrn_reflns_Laue_measured_fraction_max 0.982
_diffrn_reflns_limit_h_max 14
_diffrn_reflns_limit_h_min -13
_diffrn_reflns_limit_k_max 14
_diffrn_reflns_limit_k_min -14
_diffrn_reflns_limit_l_max 27
_diffrn_reflns_limit_l_min -26
_diffrn_reflns_number 22403
_diffrn_reflns_point_group_measured_fraction_full 0.994
_diffrn_reflns_point_group_measured_fraction_max 0.982
_diffrn_reflns_theta_full 25.242
_diffrn_reflns_theta_max 27.480
_diffrn_reflns_theta_min 1.903
_diffrn_standards_number 0
_exptl_absorpt_coefficient_mu 1.211
_exptl_absorpt_correction_type none
_exptl_crystal_colour colourless
_exptl_crystal_colour_primary colourless
_exptl_crystal_density_diffrn 0.956
_exptl_crystal_description block
_exptl_crystal_F_000 776
_exptl_crystal_size_max 0.22
_exptl_crystal_size_mid 0.21
_exptl_crystal_size_min 0.2
_refine_diff_density_max 0.688
_refine_diff_density_min -0.718
_refine_diff_density_rms 0.073
_refine_ls_extinction_method none
_refine_ls_goodness_of_fit_ref 0.964
_refine_ls_hydrogen_treatment constr
_refine_ls_matrix_type full
_refine_ls_number_parameters 428
_refine_ls_number_reflns 11332
_refine_ls_number_restraints 49
_refine_ls_restrained_S_all 1.033
_refine_ls_R_factor_all 0.1242
_refine_ls_R_factor_gt 0.0722
_refine_ls_shift/su_max 0.001
_refine_ls_shift/su_mean 0.000
_refine_ls_structure_factor_coef Fsqd
_refine_ls_weighting_details 'w=1/[\s^2^(Fo^2^)+(0.1035P)^2^] where P=(Fo^2^+2Fc^2^)/3'
_refine_ls_weighting_scheme calc
_refine_ls_wR_factor_gt 0.1830
_refine_ls_wR_factor_ref 0.2091
_reflns_Friedel_coverage 0.000
_reflns_number_gt 6409
_reflns_number_total 11332
_reflns_threshold_expression 'I > 2\s(I)'
_cod_data_source_file d2dt02053j2.cif
_cod_data_source_block 3Y
_cod_database_code 7711416
_shelx_shelxl_version_number 2018/3
_shelx_space_group_comment
;
The symmetry employed for this shelxl refinement is uniquely defined
by the following loop, which should always be used as a source of
symmetry information in preference to the above space-group names.
They are only intended as comments.
;
_shelx_estimated_absorpt_t_max 0.794
_shelx_estimated_absorpt_t_min 0.776
_olex2_refinement_description
;
1. Fixed Uiso
 At 1.2 times of:
  All C(H) groups, All C(H,H) groups, All N(H) groups
 At 1.5 times of:
  All C(H,H,H) groups
2. Restrained distances
 H4-H37
 2 with sigma of 0.02
 H37-H4
 2.1 with sigma of 0.02
3. Rigid bond restraints
 Si1, C25
 with sigma for 1-2 distances of 0.001 and sigma for 1-3 distances of 0.002
 Si1, C26
 with sigma for 1-2 distances of 0.001 and sigma for 1-3 distances of 0.002
 Si1, C27
 with sigma for 1-2 distances of 0.001 and sigma for 1-3 distances of 0.002
 C37, C38
 with sigma for 1-2 distances of 0.001 and sigma for 1-3 distances of 0.002
 C37, C39
 with sigma for 1-2 distances of 0.001 and sigma for 1-3 distances of 0.002
4. Uiso/Uaniso restraints and constraints
Uanis(C26) \\sim Ueq, Uanis(C25) \\sim Ueq, Uanis(C27) \\sim Ueq, Uanis(C39)
\\sim Ueq, Uanis(C38) \\sim Ueq, Uanis(C2) \\sim Ueq: with sigma of 0.001 and
sigma for terminal atoms of 0.002
Uanis(Si1) \\sim Ueq: with sigma of 0.001 and sigma for terminal atoms of 0.002
5.a Riding coordinates:
 N4(H4)
5.b Ternary CH refined with riding coordinates:
 C3(H3), C30(H30), C10(H10), C37(H37)
5.c Secondary CH2 refined with riding coordinates:
 C24(H24A,H24B), C20(H20A,H20B), C21(H21A,H21B), C23(H23A,H23B), C18(H18A,
 H18B), C19(H19A,H19B), C22(H22A,H22B)
5.d Aromatic/amide H refined with riding coordinates:
 C15(H15), C33(H33), C7(H7), C5(H5), C34(H34), C35(H35), C6(H6)
5.e Idealised Me refined as rotating group:
 C2(H2A,H2B,H2C), C13(H13A,H13B,H13C), C1(H1A,H1B,H1C), C17(H17A,H17B,H17C),
 C12(H12A,H12B,H12C), C31(H31A,H31B,H31C), C32(H32A,H32B,H32C), C11(H11A,H11B,
 H11C), C39(H39A,H39B,H39C), C38(H38A,H38B,H38C), C27(H27A,H27B,H27C), C25(H25A,
 H25B,H25C), C26(H26A,H26B,H26C)
;
_smtbx_masks_void_probe_radius 1.2
_smtbx_masks_void_truncation_radius 1.2
_olex2_submission_special_instructions 'No special instructions were received'

loop_
_space_group_symop_operation_xyz
'x, y, z'
'-x, -y, -z'

loop_
_atom_site_label
_atom_site_type_symbol
_atom_site_fract_x
_atom_site_fract_y
_atom_site_fract_z
_atom_site_U_iso_or_equiv
_atom_site_adp_type
_atom_site_occupancy
_atom_site_site_symmetry_order
_atom_site_calc_flag
_atom_site_refinement_flags_posn
_atom_site_refinement_flags_adp
_atom_site_refinement_flags_occupancy
_atom_site_disorder_assembly
_atom_site_disorder_group
Y1 Y 0.60582(4) 0.65799(4) 0.24378(2) 0.04461(16) Uani 1 1 d . . . . .
Si1 Si 0.79569(16) 0.33291(15) 0.16709(7) 0.0746(4) Uani 1 1 d . U . . .
N4 N 0.4183(3) 0.6268(3) 0.25168(17) 0.0543(9) Uani 1 1 d . . . . .
H4 H 0.467316 0.549558 0.258269 0.065 Uiso 1 1 d DR . . . .
N1 N 0.6016(3) 0.8070(3) 0.16081(15) 0.0494(9) Uani 1 1 d . . . . .
N2 N 0.6613(4) 0.8062(4) 0.29423(16) 0.0589(10) Uani 1 1 d . . . . .
O1 O 0.5209(4) 0.4216(4) 0.42155(17) 0.0917(12) Uani 1 1 d . . . . .
N3 N 0.6637(4) 0.5710(4) 0.35701(16) 0.0583(10) Uani 1 1 d . . . . .
C29 C 0.2188(4) 0.8029(5) 0.2584(2) 0.0569(12) Uani 1 1 d . . . . .
C28 C 0.2861(4) 0.6707(4) 0.25512(19) 0.0502(10) Uani 1 1 d . . . . .
C9 C 0.6263(5) 0.7613(4) 0.09770(19) 0.0536(11) Uani 1 1 d . . . . .
C4 C 0.5315(5) 0.7406(5) 0.0664(2) 0.0608(12) Uani 1 1 d . . . . .
C14 C 0.5711(5) 0.9313(5) 0.1664(2) 0.0577(12) Uani 1 1 d . . . . .
C16 C 0.6206(5) 0.9315(5) 0.2799(2) 0.0661(14) Uani 1 1 d . . . . .
C24 C 0.7791(5) 0.4829(5) 0.2017(2) 0.0683(14) Uani 1 1 d . . . . .
H24A H 0.821574 0.523459 0.170168 0.082 Uiso 1 1 calc R . . . .
H24B H 0.836320 0.456283 0.235393 0.082 Uiso 1 1 calc R . . . .
C3 C 0.3926(5) 0.7749(6) 0.0929(2) 0.0732(15) Uani 1 1 d . . . . .
H3 H 0.387691 0.800881 0.135908 0.088 Uiso 1 1 calc R . . . .
C20 C 0.5663(5) 0.6196(5) 0.4095(2) 0.0662(13) Uani 1 1 d . . . . .
H20A H 0.525740 0.710853 0.403614 0.079 Uiso 1 1 calc R . . . .
H20B H 0.608090 0.603276 0.448476 0.079 Uiso 1 1 calc R . . . .
C30 C 0.2900(5) 0.8946(5) 0.2630(2) 0.0668(13) Uani 1 1 d . . . . .
H30 H 0.375400 0.856722 0.242147 0.080 Uiso 1 1 calc R . . . .
C15 C 0.5711(5) 0.9866(5) 0.2239(2) 0.0688(14) Uani 1 1 d . . . . .
H15 H 0.531159 1.074334 0.223963 0.083 Uiso 1 1 calc R . . . .
C10 C 0.8608(5) 0.7497(6) 0.1025(3) 0.0768(16) Uani 1 1 d . . . . .
H10 H 0.836567 0.751224 0.147477 0.092 Uiso 1 1 calc R . . . .
C8 C 0.7540(5) 0.7311(5) 0.0698(2) 0.0671(14) Uani 1 1 d . . . . .
C33 C 0.0851(5) 0.8472(6) 0.2578(3) 0.0782(16) Uani 1 1 d . . . . .
H33 H 0.041500 0.934179 0.259423 0.094 Uiso 1 1 calc R . . . .
C21 C 0.4641(6) 0.5562(6) 0.4135(2) 0.0811(16) Uani 1 1 d . . . . .
H21A H 0.402517 0.588805 0.448350 0.097 Uiso 1 1 calc R . . . .
H21B H 0.418749 0.576646 0.375535 0.097 Uiso 1 1 calc R . . . .
C23 C 0.7150(6) 0.4316(6) 0.3653(3) 0.0799(16) Uani 1 1 d . . . . .
H23A H 0.761960 0.408909 0.402695 0.096 Uiso 1 1 calc R . . . .
H23B H 0.774546 0.396876 0.330002 0.096 Uiso 1 1 calc R . . . .
C36 C 0.2144(5) 0.5873(5) 0.2557(2) 0.0662(14) Uani 1 1 d . . . . .
C18 C 0.7282(6) 0.7636(6) 0.3526(2) 0.0791(17) Uani 1 1 d . . . . .
H18A H 0.671365 0.802151 0.388053 0.095 Uiso 1 1 calc R . . . .
H18B H 0.802656 0.790098 0.350903 0.095 Uiso 1 1 calc R . . . .
C7 C 0.7779(6) 0.6821(7) 0.0104(3) 0.097(2) Uani 1 1 d . . . . .
H7 H 0.860389 0.660340 -0.008541 0.116 Uiso 1 1 calc R . . . .
C2 C 0.3492(6) 0.6572(6) 0.0942(3) 0.0886(17) Uani 1 1 d . U . . .
H2A H 0.342734 0.637105 0.052168 0.133 Uiso 1 1 calc GR . . . .
H2B H 0.267226 0.675637 0.116885 0.133 Uiso 1 1 calc GR . . . .
H2C H 0.410792 0.586085 0.114208 0.133 Uiso 1 1 calc GR . . . .
C13 C 0.5318(7) 1.0238(6) 0.1112(3) 0.0910(19) Uani 1 1 d . . . . .
H13A H 0.553040 0.978060 0.073313 0.136 Uiso 1 1 calc GR . . . .
H13B H 0.576409 1.083610 0.109765 0.136 Uiso 1 1 calc GR . . . .
H13C H 0.441177 1.068349 0.115432 0.136 Uiso 1 1 calc GR . . . .
C5 C 0.5636(6) 0.6934(7) 0.0068(2) 0.0881(18) Uani 1 1 d . . . . .
H5 H 0.500601 0.680942 -0.014993 0.106 Uiso 1 1 calc R . . . .
C19 C 0.7690(5) 0.6214(6) 0.3602(2) 0.0782(16) Uani 1 1 d . . . . .
H19A H 0.835255 0.584187 0.327872 0.094 Uiso 1 1 calc R . . . .
H19B H 0.806000 0.595148 0.400250 0.094 Uiso 1 1 calc R . . . .
C1 C 0.3018(6) 0.8850(7) 0.0555(3) 0.110(2) Uani 1 1 d . . . . .
H1A H 0.328864 0.957696 0.054858 0.165 Uiso 1 1 calc GR . . . .
H1B H 0.216379 0.906147 0.074603 0.165 Uiso 1 1 calc GR . . . .
H1C H 0.303296 0.860322 0.013447 0.165 Uiso 1 1 calc GR . . . .
C17 C 0.6273(7) 1.0239(6) 0.3280(3) 0.104(2) Uani 1 1 d . . . . .
H17A H 0.587642 1.006699 0.367433 0.157 Uiso 1 1 calc GR . . . .
H17B H 0.583198 1.109686 0.313767 0.157 Uiso 1 1 calc GR . . . .
H17C H 0.715287 1.013154 0.332922 0.157 Uiso 1 1 calc GR . . . .
C34 C 0.0169(6) 0.7698(8) 0.2551(3) 0.095(2) Uani 1 1 d . . . . .
H34 H -0.071544 0.802729 0.253052 0.114 Uiso 1 1 calc R . . . .
C22 C 0.6118(7) 0.3733(6) 0.3705(3) 0.0895(18) Uani 1 1 d . . . . .
H22A H 0.568261 0.391137 0.332036 0.107 Uiso 1 1 calc R . . . .
H22B H 0.650104 0.281849 0.376248 0.107 Uiso 1 1 calc R . . . .
C35 C 0.0809(6) 0.6401(7) 0.2552(3) 0.0886(19) Uani 1 1 d . . . . .
H35 H 0.033643 0.586094 0.255053 0.106 Uiso 1 1 calc R . . . .
C37 C 0.2817(7) 0.4438(6) 0.2550(4) 0.118(2) Uani 1 1 d . U . . .
H37 H 0.374103 0.427157 0.248642 0.142 Uiso 1 1 calc DR . . . .
C12 C 0.9869(6) 0.6414(7) 0.0921(3) 0.109(2) Uani 1 1 d . . . . .
H12A H 0.972206 0.561757 0.097525 0.163 Uiso 1 1 calc GR . . . .
H12B H 1.045213 0.644575 0.121805 0.163 Uiso 1 1 calc GR . . . .
H12C H 1.023082 0.649464 0.050546 0.163 Uiso 1 1 calc GR . . . .
C6 C 0.6841(7) 0.6650(7) -0.0207(3) 0.102(2) Uani 1 1 d . . . . .
H6 H 0.702490 0.633968 -0.060730 0.123 Uiso 1 1 calc R . . . .
C31 C 0.2279(6) 1.0256(6) 0.2308(4) 0.107(2) Uani 1 1 d . . . . .
H31A H 0.208820 1.014708 0.189331 0.161 Uiso 1 1 calc GR . . . .
H31B H 0.285947 1.072409 0.228663 0.161 Uiso 1 1 calc GR . . . .
H31C H 0.150196 1.071364 0.254305 0.161 Uiso 1 1 calc GR . . . .
C32 C 0.3090(6) 0.9078(6) 0.3331(3) 0.0925(19) Uani 1 1 d . . . . .
H32A H 0.231364 0.965078 0.352260 0.139 Uiso 1 1 calc GR . . . .
H32B H 0.377443 0.940510 0.335509 0.139 Uiso 1 1 calc GR . . . .
H32C H 0.329703 0.826046 0.354452 0.139 Uiso 1 1 calc GR . . . .
C11 C 0.8797(7) 0.8745(7) 0.0830(4) 0.129(3) Uani 1 1 d . . . . .
H11A H 0.898352 0.877847 0.038576 0.193 Uiso 1 1 calc GR . . . .
H11B H 0.949725 0.881258 0.103765 0.193 Uiso 1 1 calc GR . . . .
H11C H 0.803013 0.943534 0.094143 0.193 Uiso 1 1 calc GR . . . .
C39 C 0.2412(10) 0.3867(10) 0.2014(5) 0.163(3) Uani 1 1 d . U . . .
H39A H 0.164041 0.369239 0.214398 0.244 Uiso 1 1 calc GR . . . .
H39B H 0.307918 0.309078 0.189983 0.244 Uiso 1 1 calc GR . . . .
H39C H 0.226182 0.445723 0.166042 0.244 Uiso 1 1 calc GR . . . .
C38 C 0.2578(10) 0.3757(10) 0.3139(5) 0.172(4) Uani 1 1 d . U . . .
H38A H 0.294884 0.399983 0.347383 0.259 Uiso 1 1 calc GR . . . .
H38B H 0.295811 0.285699 0.308993 0.259 Uiso 1 1 calc GR . . . .
H38C H 0.167144 0.397378 0.323225 0.259 Uiso 1 1 calc GR . . . .
C27 C 0.8043(7) 0.2031(7) 0.2259(3) 0.1138(17) Uani 1 1 d . U . . .
H27A H 0.879772 0.185087 0.248377 0.171 Uiso 1 1 calc GR . . . .
H27B H 0.807916 0.128404 0.205442 0.171 Uiso 1 1 calc GR . . . .
H27C H 0.729817 0.228273 0.254589 0.171 Uiso 1 1 calc GR . . . .
C25 C 0.9404(7) 0.2717(7) 0.1151(3) 0.1173(17) Uani 1 1 d . U . . .
H25A H 0.960999 0.341469 0.094463 0.176 Uiso 1 1 calc GR . . . .
H25B H 0.925872 0.220531 0.084542 0.176 Uiso 1 1 calc GR . . . .
H25C H 1.010199 0.220877 0.139126 0.176 Uiso 1 1 calc GR . . . .
C26 C 0.6581(8) 0.3507(9) 0.1218(4) 0.146(2) Uani 1 1 d . U . . .
H26A H 0.583419 0.361208 0.149676 0.219 Uiso 1 1 calc GR . . . .
H26B H 0.675413 0.276328 0.098145 0.219 Uiso 1 1 calc GR . . . .
H26C H 0.643581 0.423995 0.093797 0.219 Uiso 1 1 calc GR . . . .

loop_
_atom_site_aniso_label
_atom_site_aniso_U_11
_atom_site_aniso_U_22
_atom_site_aniso_U_33
_atom_site_aniso_U_23
_atom_site_aniso_U_13
_atom_site_aniso_U_12
Y1 0.0505(3) 0.0490(3) 0.0394(2) -0.00175(17) -0.00183(16) -0.02387(19)
Si1 0.0793(8) 0.0683(7) 0.0734(7) -0.0109(6) 0.0000(6) -0.0212(6)
N4 0.049(2) 0.049(2) 0.063(2) 0.0045(18) -0.0023(18) -0.0168(18)
N1 0.060(2) 0.056(2) 0.0430(19) -0.0039(17) 0.0024(16) -0.0338(18)
N2 0.077(3) 0.071(3) 0.045(2) -0.0085(19) 0.0028(18) -0.047(2)
O1 0.137(4) 0.082(3) 0.064(2) 0.010(2) 0.010(2) -0.053(3)
N3 0.071(3) 0.063(2) 0.045(2) 0.0040(18) -0.0105(18) -0.026(2)
C29 0.052(3) 0.066(3) 0.054(3) -0.004(2) 0.002(2) -0.022(2)
C28 0.050(3) 0.062(3) 0.042(2) 0.003(2) 0.0005(19) -0.026(2)
C9 0.064(3) 0.064(3) 0.040(2) 0.005(2) 0.001(2) -0.033(2)
C4 0.065(3) 0.076(3) 0.045(2) 0.003(2) -0.007(2) -0.028(3)
C14 0.065(3) 0.062(3) 0.054(3) 0.007(2) 0.002(2) -0.035(2)
C16 0.088(4) 0.079(4) 0.054(3) -0.020(3) 0.015(3) -0.058(3)
C24 0.071(3) 0.071(3) 0.062(3) -0.008(3) 0.014(2) -0.027(3)
C3 0.069(3) 0.102(4) 0.059(3) 0.003(3) -0.015(3) -0.040(3)
C20 0.088(4) 0.075(3) 0.042(2) -0.003(2) -0.004(2) -0.035(3)
C30 0.061(3) 0.055(3) 0.080(4) 0.002(3) 0.006(3) -0.018(2)
C15 0.086(4) 0.054(3) 0.074(3) -0.009(3) 0.004(3) -0.033(3)
C10 0.067(4) 0.106(5) 0.068(3) 0.005(3) 0.002(3) -0.047(3)
C8 0.081(4) 0.086(4) 0.041(2) 0.004(2) 0.001(2) -0.039(3)
C33 0.062(4) 0.080(4) 0.086(4) -0.014(3) -0.002(3) -0.015(3)
C21 0.106(5) 0.083(4) 0.056(3) 0.001(3) 0.018(3) -0.042(4)
C23 0.089(4) 0.085(4) 0.059(3) 0.008(3) -0.018(3) -0.020(3)
C36 0.072(4) 0.082(4) 0.061(3) -0.005(3) 0.007(2) -0.050(3)
C18 0.102(4) 0.110(5) 0.053(3) -0.006(3) -0.014(3) -0.068(4)
C7 0.083(4) 0.149(6) 0.061(3) -0.019(4) 0.021(3) -0.047(4)
C2 0.087(2) 0.096(2) 0.090(2) 0.0012(17) -0.0081(17) -0.0400(18)
C13 0.131(6) 0.064(4) 0.081(4) 0.020(3) -0.010(4) -0.042(4)
C5 0.100(5) 0.130(6) 0.049(3) -0.003(3) -0.016(3) -0.055(4)
C19 0.083(4) 0.108(5) 0.054(3) 0.010(3) -0.029(3) -0.043(4)
C1 0.076(4) 0.131(6) 0.112(5) 0.023(5) -0.029(4) -0.021(4)
C17 0.157(6) 0.105(5) 0.081(4) -0.037(4) 0.008(4) -0.081(5)
C34 0.047(3) 0.127(6) 0.109(5) -0.029(5) 0.003(3) -0.025(4)
C22 0.131(6) 0.065(4) 0.076(4) 0.010(3) -0.018(4) -0.038(4)
C35 0.063(4) 0.128(6) 0.096(4) -0.018(4) 0.008(3) -0.060(4)
C37 0.087(4) 0.082(4) 0.210(5) -0.018(4) 0.010(5) -0.061(4)
C12 0.064(4) 0.149(7) 0.111(5) -0.012(5) 0.010(4) -0.035(4)
C6 0.111(5) 0.157(7) 0.046(3) -0.021(4) 0.010(3) -0.054(5)
C31 0.085(4) 0.073(4) 0.148(6) 0.018(4) 0.004(4) -0.016(4)
C32 0.105(5) 0.099(5) 0.088(4) -0.021(4) 0.000(4) -0.051(4)
C11 0.101(5) 0.122(6) 0.189(8) 0.027(6) -0.031(5) -0.073(5)
C39 0.171(4) 0.159(4) 0.160(4) -0.0150(19) -0.0172(19) -0.056(2)
C38 0.177(4) 0.170(4) 0.168(4) -0.0002(19) -0.0085(19) -0.059(2)
C27 0.125(3) 0.101(2) 0.112(2) 0.0152(15) -0.0007(18) -0.0393(18)
C25 0.111(2) 0.118(2) 0.114(2) -0.0137(19) 0.0308(16) -0.0334(17)
C26 0.143(2) 0.153(3) 0.150(3) -0.0148(19) -0.0617(18) -0.0462(19)

loop_
_atom_type_symbol
_atom_type_description
_atom_type_scat_dispersion_real
_atom_type_scat_dispersion_imag
_atom_type_scat_source
C C 0.0033 0.0016 'International Tables Vol C Tables 4.2.6.8 and 6.1.1.4'
H H 0.0000 0.0000 'International Tables Vol C Tables 4.2.6.8 and 6.1.1.4'
N N 0.0061 0.0033 'International Tables Vol C Tables 4.2.6.8 and 6.1.1.4'
O O 0.0106 0.0060 'International Tables Vol C Tables 4.2.6.8 and 6.1.1.4'
Si Si 0.0817 0.0704 'International Tables Vol C Tables 4.2.6.8 and 6.1.1.4'
Y Y -2.7962 3.5667 'International Tables Vol C Tables 4.2.6.8 and 6.1.1.4'

loop_
_citation_id
_citation_doi
_citation_year
1 10.1039/D2DT02053J 2022

loop_
_geom_angle_atom_site_label_1
_geom_angle_atom_site_label_2
_geom_angle_atom_site_label_3
_geom_angle
_geom_angle_site_symmetry_1
_geom_angle_site_symmetry_3
_geom_angle_publ_flag
N4 Y1 H4 22.1 . . ?
N4 Y1 N1 107.77(13) . . ?
N4 Y1 N2 127.65(13) . . ?
N4 Y1 N3 94.69(13) . . ?
N4 Y1 C24 113.56(15) . . ?
N1 Y1 H4 123.8 . . ?
N1 Y1 N3 150.31(12) . . ?
N1 Y1 C24 97.96(16) . . ?
N2 Y1 H4 139.0 . . ?
N2 Y1 N1 79.86(13) . . ?
N2 Y1 N3 70.98(13) . . ?
N2 Y1 C24 116.45(16) . . ?
N3 Y1 H4 83.5 . . ?
C24 Y1 H4 94.6 . . ?
C24 Y1 N3 90.26(16) . . ?
C24 Si1 C27 113.0(3) . . ?
C24 Si1 C26 110.8(3) . . ?
C25 Si1 C24 113.7(3) . . ?
C25 Si1 C27 104.9(4) . . ?
C25 Si1 C26 107.4(4) . . ?
C26 Si1 C27 106.5(4) . . ?
Y1 N4 H4 81.4 . . ?
C28 N4 Y1 152.0(3) . . ?
C28 N4 H4 126.3 . . ?
C9 N1 Y1 117.7(3) . . ?
C14 N1 Y1 125.4(3) . . ?
C14 N1 C9 116.8(4) . . ?
C16 N2 Y1 124.6(3) . . ?
C16 N2 C18 117.0(4) . . ?
C18 N2 Y1 117.7(3) . . ?
C22 O1 C21 109.7(4) . . ?
C20 N3 Y1 118.5(3) . . ?
C23 N3 Y1 115.4(3) . . ?
C23 N3 C20 107.4(4) . . ?
C23 N3 C19 108.8(4) . . ?
C19 N3 Y1 96.7(3) . . ?
C19 N3 C20 109.2(4) . . ?
C28 C29 C30 120.6(4) . . ?
C33 C29 C28 118.9(5) . . ?
C33 C29 C30 120.5(5) . . ?
N4 C28 C29 119.3(4) . . ?
N4 C28 C36 122.1(4) . . ?
C29 C28 C36 118.5(4) . . ?
C4 C9 N1 121.6(4) . . ?
C4 C9 C8 120.7(4) . . ?
C8 C9 N1 117.6(4) . . ?
C9 C4 C3 123.0(4) . . ?
C5 C4 C9 118.2(5) . . ?
C5 C4 C3 118.7(5) . . ?
N1 C14 C15 123.0(4) . . ?
N1 C14 C13 121.4(4) . . ?
C15 C14 C13 115.6(4) . . ?
N2 C16 C15 124.8(4) . . ?
N2 C16 C17 119.4(5) . . ?
C15 C16 C17 115.8(5) . . ?
Y1 C24 H24A 103.2 . . ?
Y1 C24 H24B 103.2 . . ?
Si1 C24 Y1 136.0(3) . . ?
Si1 C24 H24A 103.2 . . ?
Si1 C24 H24B 103.2 . . ?
H24A C24 H24B 105.1 . . ?
C4 C3 H3 108.3 . . ?
C4 C3 C2 110.1(5) . . ?
C4 C3 C1 112.0(5) . . ?
C2 C3 H3 108.3 . . ?
C1 C3 H3 108.3 . . ?
C1 C3 C2 109.7(5) . . ?
N3 C20 H20A 109.4 . . ?
N3 C20 H20B 109.4 . . ?
N3 C20 C21 111.2(4) . . ?
H20A C20 H20B 108.0 . . ?
C21 C20 H20A 109.4 . . ?
C21 C20 H20B 109.4 . . ?
C29 C30 H30 107.2 . . ?
C29 C30 C31 114.3(5) . . ?
C29 C30 C32 109.7(4) . . ?
C31 C30 H30 107.2 . . ?
C31 C30 C32 111.0(5) . . ?
C32 C30 H30 107.2 . . ?
C14 C15 H15 114.7 . . ?
C16 C15 C14 130.7(5) . . ?
C16 C15 H15 114.7 . . ?
C8 C10 H10 107.6 . . ?
C8 C10 C12 112.2(5) . . ?
C12 C10 H10 107.6 . . ?
C11 C10 H10 107.6 . . ?
C11 C10 C8 112.2(5) . . ?
C11 C10 C12 109.4(5) . . ?
C9 C8 C10 122.6(4) . . ?
C7 C8 C9 117.1(5) . . ?
C7 C8 C10 120.3(5) . . ?
C29 C33 H33 118.5 . . ?
C34 C33 C29 123.0(6) . . ?
C34 C33 H33 118.5 . . ?
O1 C21 C20 110.7(5) . . ?
O1 C21 H21A 109.5 . . ?
O1 C21 H21B 109.5 . . ?
C20 C21 H21A 109.5 . . ?
C20 C21 H21B 109.5 . . ?
H21A C21 H21B 108.1 . . ?
N3 C23 H23A 109.1 . . ?
N3 C23 H23B 109.1 . . ?
N3 C23 C22 112.4(5) . . ?
H23A C23 H23B 107.9 . . ?
C22 C23 H23A 109.1 . . ?
C22 C23 H23B 109.1 . . ?
C28 C36 C37 120.7(5) . . ?
C35 C36 C28 118.5(5) . . ?
C35 C36 C37 120.7(5) . . ?
N2 C18 H18A 109.8 . . ?
N2 C18 H18B 109.8 . . ?
N2 C18 C19 109.5(4) . . ?
H18A C18 H18B 108.2 . . ?
C19 C18 H18A 109.8 . . ?
C19 C18 H18B 109.8 . . ?
C8 C7 H7 119.0 . . ?
C6 C7 C8 122.0(5) . . ?
C6 C7 H7 119.0 . . ?
C3 C2 H2A 109.5 . . ?
C3 C2 H2B 109.5 . . ?
C3 C2 H2C 109.5 . . ?
H2A C2 H2B 109.5 . . ?
H2A C2 H2C 109.5 . . ?
H2B C2 H2C 109.5 . . ?
C14 C13 H13A 109.5 . . ?
C14 C13 H13B 109.5 . . ?
C14 C13 H13C 109.5 . . ?
H13A C13 H13B 109.5 . . ?
H13A C13 H13C 109.5 . . ?
H13B C13 H13C 109.5 . . ?
C4 C5 H5 119.0 . . ?
C6 C5 C4 122.0(5) . . ?
C6 C5 H5 119.0 . . ?
N3 C19 C18 113.8(5) . . ?
N3 C19 H19A 108.8 . . ?
N3 C19 H19B 108.8 . . ?
C18 C19 H19A 108.8 . . ?
C18 C19 H19B 108.8 . . ?
H19A C19 H19B 107.7 . . ?
C3 C1 H1A 109.5 . . ?
C3 C1 H1B 109.5 . . ?
C3 C1 H1C 109.5 . . ?
H1A C1 H1B 109.5 . . ?
H1A C1 H1C 109.5 . . ?
H1B C1 H1C 109.5 . . ?
C16 C17 H17A 109.5 . . ?
C16 C17 H17B 109.5 . . ?
C16 C17 H17C 109.5 . . ?
H17A C17 H17B 109.5 . . ?
H17A C17 H17C 109.5 . . ?
H17B C17 H17C 109.5 . . ?
C33 C34 H34 120.7 . . ?
C33 C34 C35 118.6(5) . . ?
C35 C34 H34 120.7 . . ?
O1 C22 C23 111.5(5) . . ?
O1 C22 H22A 109.3 . . ?
O1 C22 H22B 109.3 . . ?
C23 C22 H22A 109.3 . . ?
C23 C22 H22B 109.3 . . ?
H22A C22 H22B 108.0 . . ?
C36 C35 H35 118.9 . . ?
C34 C35 C36 122.3(5) . . ?
C34 C35 H35 118.9 . . ?
C36 C37 H37 108.0 . . ?
C36 C37 C39 111.3(7) . . ?
C39 C37 H37 108.0 . . ?
C38 C37 C36 113.6(7) . . ?
C38 C37 H37 108.0 . . ?
C38 C37 C39 107.7(6) . . ?
C10 C12 H12A 109.5 . . ?
C10 C12 H12B 109.5 . . ?
C10 C12 H12C 109.5 . . ?
H12A C12 H12B 109.5 . . ?
H12A C12 H12C 109.5 . . ?
H12B C12 H12C 109.5 . . ?
C7 C6 H6 120.0 . . ?
C5 C6 C7 119.9(5) . . ?
C5 C6 H6 120.0 . . ?
C30 C31 H31A 109.5 . . ?
C30 C31 H31B 109.5 . . ?
C30 C31 H31C 109.5 . . ?
H31A C31 H31B 109.5 . . ?
H31A C31 H31C 109.5 . . ?
H31B C31 H31C 109.5 . . ?
C30 C32 H32A 109.5 . . ?
C30 C32 H32B 109.5 . . ?
C30 C32 H32C 109.5 . . ?
H32A C32 H32B 109.5 . . ?
H32A C32 H32C 109.5 . . ?
H32B C32 H32C 109.5 . . ?
C10 C11 H11A 109.5 . . ?
C10 C11 H11B 109.5 . . ?
C10 C11 H11C 109.5 . . ?
H11A C11 H11B 109.5 . . ?
H11A C11 H11C 109.5 . . ?
H11B C11 H11C 109.5 . . ?
C37 C39 H39A 109.5 . . ?
C37 C39 H39B 109.5 . . ?
C37 C39 H39C 109.5 . . ?
H39A C39 H39B 109.5 . . ?
H39A C39 H39C 109.5 . . ?
H39B C39 H39C 109.5 . . ?
C37 C38 H38A 109.5 . . ?
C37 C38 H38B 109.5 . . ?
C37 C38 H38C 109.5 . . ?
H38A C38 H38B 109.5 . . ?
H38A C38 H38C 109.5 . . ?
H38B C38 H38C 109.5 . . ?
Si1 C27 H27A 109.5 . . ?
Si1 C27 H27B 109.5 . . ?
Si1 C27 H27C 109.5 . . ?
H27A C27 H27B 109.5 . . ?
H27A C27 H27C 109.5 . . ?
H27B C27 H27C 109.5 . . ?
Si1 C25 H25A 109.5 . . ?
Si1 C25 H25B 109.5 . . ?
Si1 C25 H25C 109.5 . . ?
H25A C25 H25B 109.5 . . ?
H25A C25 H25C 109.5 . . ?
H25B C25 H25C 109.5 . . ?
Si1 C26 H26A 109.5 . . ?
Si1 C26 H26B 109.5 . . ?
Si1 C26 H26C 109.5 . . ?
H26A C26 H26B 109.5 . . ?
H26A C26 H26C 109.5 . . ?
H26B C26 H26C 109.5 . . ?

loop_
_geom_bond_atom_site_label_1
_geom_bond_atom_site_label_2
_geom_bond_distance
_geom_bond_site_symmetry_2
_geom_bond_publ_flag
Y1 N4 2.225(3) . ?
Y1 H4 2.2613 . ?
Y1 N1 2.352(4) . ?
Y1 N2 2.323(3) . ?
Y1 N3 2.611(4) . ?
Y1 C24 2.393(5) . ?
Si1 C24 1.831(5) . ?
Si1 C27 1.845(7) . ?
Si1 C25 1.829(6) . ?
Si1 C26 1.834(7) . ?
N4 H4 0.8600 . ?
N4 C28 1.380(5) . ?
N1 C9 1.453(5) . ?
N1 C14 1.328(6) . ?
N2 C16 1.342(7) . ?
N2 C18 1.482(6) . ?
O1 C21 1.426(7) . ?
O1 C22 1.425(7) . ?
N3 C20 1.488(6) . ?
N3 C23 1.472(7) . ?
N3 C19 1.476(6) . ?
C29 C28 1.416(6) . ?
C29 C30 1.512(6) . ?
C29 C33 1.400(7) . ?
C28 C36 1.423(6) . ?
C9 C4 1.392(6) . ?
C9 C8 1.430(7) . ?
C4 C3 1.527(7) . ?
C4 C5 1.391(7) . ?
C14 C15 1.420(6) . ?
C14 C13 1.513(7) . ?
C16 C15 1.385(7) . ?
C16 C17 1.538(6) . ?
C24 H24A 0.9700 . ?
C24 H24B 0.9700 . ?
C3 H3 0.9800 . ?
C3 C2 1.553(8) . ?
C3 C1 1.531(8) . ?
C20 H20A 0.9700 . ?
C20 H20B 0.9700 . ?
C20 C21 1.530(7) . ?
C30 H30 0.9800 . ?
C30 C31 1.537(8) . ?
C30 C32 1.563(7) . ?
C15 H15 0.9300 . ?
C10 H10 0.9800 . ?
C10 C8 1.513(7) . ?
C10 C12 1.519(8) . ?
C10 C11 1.513(8) . ?
C8 C7 1.393(7) . ?
C33 H33 0.9300 . ?
C33 C34 1.343(8) . ?
C21 H21A 0.9700 . ?
C21 H21B 0.9700 . ?
C23 H23A 0.9700 . ?
C23 H23B 0.9700 . ?
C23 C22 1.499(8) . ?
C36 C35 1.400(7) . ?
C36 C37 1.523(8) . ?
C18 H18A 0.9700 . ?
C18 H18B 0.9700 . ?
C18 C19 1.503(8) . ?
C7 H7 0.9300 . ?
C7 C6 1.363(8) . ?
C2 H2A 0.9600 . ?
C2 H2B 0.9600 . ?
C2 H2C 0.9600 . ?
C13 H13A 0.9600 . ?
C13 H13B 0.9600 . ?
C13 H13C 0.9600 . ?
C5 H5 0.9300 . ?
C5 C6 1.358(8) . ?
C19 H19A 0.9700 . ?
C19 H19B 0.9700 . ?
C1 H1A 0.9600 . ?
C1 H1B 0.9600 . ?
C1 H1C 0.9600 . ?
C17 H17A 0.9600 . ?
C17 H17B 0.9600 . ?
C17 H17C 0.9600 . ?
C34 H34 0.9300 . ?
C34 C35 1.381(9) . ?
C22 H22A 0.9700 . ?
C22 H22B 0.9700 . ?
C35 H35 0.9300 . ?
C37 H37 0.9800 . ?
C37 C39 1.529(11) . ?
C37 C38 1.485(11) . ?
C12 H12A 0.9600 . ?
C12 H12B 0.9600 . ?
C12 H12C 0.9600 . ?
C6 H6 0.9300 . ?
C31 H31A 0.9600 . ?
C31 H31B 0.9600 . ?
C31 H31C 0.9600 . ?
C32 H32A 0.9600 . ?
C32 H32B 0.9600 . ?
C32 H32C 0.9600 . ?
C11 H11A 0.9600 . ?
C11 H11B 0.9600 . ?
C11 H11C 0.9600 . ?
C39 H39A 0.9600 . ?
C39 H39B 0.9600 . ?
C39 H39C 0.9600 . ?
C38 H38A 0.9600 . ?
C38 H38B 0.9600 . ?
C38 H38C 0.9600 . ?
C27 H27A 0.9600 . ?
C27 H27B 0.9600 . ?
C27 H27C 0.9600 . ?
C25 H25A 0.9600 . ?
C25 H25B 0.9600 . ?
C25 H25C 0.9600 . ?
C26 H26A 0.9600 . ?
C26 H26B 0.9600 . ?
C26 H26C 0.9600 . ?

loop_
_geom_torsion_atom_site_label_1
_geom_torsion_atom_site_label_2
_geom_torsion_atom_site_label_3
_geom_torsion_atom_site_label_4
_geom_torsion
_geom_torsion_site_symmetry_1
_geom_torsion_site_symmetry_2
_geom_torsion_site_symmetry_3
_geom_torsion_site_symmetry_4
_geom_torsion_publ_flag
Y1 N4 C28 C29 -5.1(9) . . . . ?
Y1 N4 C28 C36 175.1(4) . . . . ?
Y1 N1 C9 C4 80.2(5) . . . . ?
Y1 N1 C9 C8 -96.2(4) . . . . ?
Y1 N1 C14 C15 17.9(6) . . . . ?
Y1 N1 C14 C13 -161.1(4) . . . . ?
Y1 N2 C16 C15 -19.0(7) . . . . ?
Y1 N2 C16 C17 160.7(4) . . . . ?
Y1 N2 C18 C19 11.0(6) . . . . ?
Y1 N3 C20 C21 78.4(5) . . . . ?
Y1 N3 C23 C22 -79.7(5) . . . . ?
Y1 N3 C19 C18 60.4(4) . . . . ?
N4 C28 C36 C35 -176.0(4) . . . . ?
N4 C28 C36 C37 2.4(8) . . . . ?
N1 C9 C4 C3 5.7(7) . . . . ?
N1 C9 C4 C5 -178.2(5) . . . . ?
N1 C9 C8 C10 -2.3(7) . . . . ?
N1 C9 C8 C7 177.2(5) . . . . ?
N1 C14 C15 C16 12.9(8) . . . . ?
N2 C16 C15 C14 -12.4(9) . . . . ?
N2 C18 C19 N3 -53.7(6) . . . . ?
N3 C20 C21 O1 58.5(5) . . . . ?
N3 C23 C22 O1 -58.5(6) . . . . ?
C29 C28 C36 C35 4.3(7) . . . . ?
C29 C28 C36 C37 -177.4(6) . . . . ?
C29 C33 C34 C35 2.6(10) . . . . ?
C28 C29 C30 C31 147.4(5) . . . . ?
C28 C29 C30 C32 -87.2(6) . . . . ?
C28 C29 C33 C34 0.9(8) . . . . ?
C28 C36 C35 C34 -0.9(9) . . . . ?
C28 C36 C37 C39 -125.7(6) . . . . ?
C28 C36 C37 C38 112.5(7) . . . . ?
C9 N1 C14 C15 -166.2(4) . . . . ?
C9 N1 C14 C13 14.8(6) . . . . ?
C9 C4 C3 C2 -125.9(5) . . . . ?
C9 C4 C3 C1 111.6(6) . . . . ?
C9 C4 C5 C6 1.4(9) . . . . ?
C9 C8 C7 C6 1.0(10) . . . . ?
C4 C9 C8 C10 -178.8(5) . . . . ?
C4 C9 C8 C7 0.7(8) . . . . ?
C4 C5 C6 C7 0.3(11) . . . . ?
C14 N1 C9 C4 -96.0(5) . . . . ?
C14 N1 C9 C8 87.6(5) . . . . ?
C16 N2 C18 C19 -178.8(4) . . . . ?
C3 C4 C5 C6 177.7(6) . . . . ?
C20 N3 C23 C22 54.9(5) . . . . ?
C20 N3 C19 C18 -62.9(5) . . . . ?
C30 C29 C28 N4 -4.6(6) . . . . ?
C30 C29 C28 C36 175.2(4) . . . . ?
C30 C29 C33 C34 -178.6(6) . . . . ?
C10 C8 C7 C6 -179.4(6) . . . . ?
C8 C9 C4 C3 -178.0(5) . . . . ?
C8 C9 C4 C5 -1.9(8) . . . . ?
C8 C7 C6 C5 -1.5(12) . . . . ?
C33 C29 C28 N4 175.9(4) . . . . ?
C33 C29 C28 C36 -4.3(7) . . . . ?
C33 C29 C30 C31 -33.1(7) . . . . ?
C33 C29 C30 C32 92.3(6) . . . . ?
C33 C34 C35 C36 -2.6(10) . . . . ?
C21 O1 C22 C23 59.0(6) . . . . ?
C23 N3 C20 C21 -54.6(5) . . . . ?
C23 N3 C19 C18 -179.8(4) . . . . ?
C18 N2 C16 C15 171.5(5) . . . . ?
C18 N2 C16 C17 -8.7(7) . . . . ?
C13 C14 C15 C16 -168.0(5) . . . . ?
C5 C4 C3 C2 58.0(7) . . . . ?
C5 C4 C3 C1 -64.4(7) . . . . ?
C19 N3 C20 C21 -172.4(4) . . . . ?
C19 N3 C23 C22 173.0(4) . . . . ?
C17 C16 C15 C14 167.8(5) . . . . ?
C22 O1 C21 C20 -59.0(6) . . . . ?
C35 C36 C37 C39 52.6(9) . . . . ?
C35 C36 C37 C38 -69.2(9) . . . . ?
C37 C36 C35 C34 -179.2(7) . . . . ?
C12 C10 C8 C9 140.0(6) . . . . ?
C12 C10 C8 C7 -39.6(8) . . . . ?
C11 C10 C8 C9 -96.4(7) . . . . ?
C11 C10 C8 C7 84.1(7) . . . . ?
C27 Si1 C24 Y1 -85.0(5) . . . . ?
C25 Si1 C24 Y1 155.6(4) . . . . ?
C26 Si1 C24 Y1 34.4(5) . . . . ?

loop_
_smtbx_masks_void_nr
_smtbx_masks_void_average_x
_smtbx_masks_void_average_y
_smtbx_masks_void_average_z
_smtbx_masks_void_volume
_smtbx_masks_void_count_electrons
_smtbx_masks_void_content
1 -0.329 -0.021 0.500 589.4 171.8 ?
